data_7237156
loop_
_publ_author_name
'Dalinger, Igor L.'
'Suponitsky, Kyrill Yu.'
'Shkineva, Tatyana K.'
'Lempert, David B.'
'Sheremetev, Aleksei B.'

_publ_section_title
;
 Bipyrazole bearing ten nitro groups -- a novel highly dense oxidizer for
 forward-looking rocket propulsions
;
_journal_issue 30
_journal_name_full 'Journal of Materials Chemistry A'
_journal_page_first 14780
_journal_paper_doi 10.1039/C8TA05179H
_journal_volume 6
_journal_year 2018
_chemical_formula_moiety 'C8 N14 O20'
_chemical_formula_sum 'C8 N14 O20'
_chemical_formula_weight 612.22
_space_group_crystal_system monoclinic
_space_group_IT_number 14
_space_group_name_Hall '-P 2yn'
_space_group_name_H-M_alt 'P 1 21/n 1'
_atom_sites_solution_primary direct
_atom_sites_solution_secondary difmap
_audit_creation_method SHELXL-2014/6
_audit_update_record
;
2018-04-30 deposited with the CCDC.
2018-07-03 downloaded from the CCDC.
;
_cell_angle_alpha 90
_cell_angle_beta 91.071(3)
_cell_angle_gamma 90
_cell_formula_units_Z 4
_cell_length_a 9.9011(13)
_cell_length_b 10.5386(13)
_cell_length_c 19.291(2)
_cell_measurement_reflns_used 2140
_cell_measurement_temperature 298(2)
_cell_measurement_theta_max 23.47
_cell_measurement_theta_min 2.20
_cell_volume 2012.5(4)
_computing_cell_refinement 'SAINT (Bruker, 2009)'
_computing_data_collection 'APEX (Bruker, 2009)'
_computing_data_reduction 'SAINT (Bruker, 2009)'
_computing_molecular_graphics 'SHELXL-2014/6 (Sheldrick, 2014)'
_computing_publication_material 'SHELXL-2014/6 (Sheldrick, 2014) and PLATON (Spek, 2009)'
_computing_structure_refinement 'SHELXL-2014/6 (Sheldrick, 2014)'
_computing_structure_solution 'SHELXL-2014/6 (Sheldrick, 2014)'
_diffrn_ambient_temperature 298(2)
_diffrn_measured_fraction_theta_full 1.000
_diffrn_measured_fraction_theta_max 0.998
_diffrn_measurement_device_type 'Bruker APEX-II CCD'
_diffrn_measurement_method '\f and \w scans'
_diffrn_radiation_type MoK\a
_diffrn_radiation_wavelength 0.71073
_diffrn_reflns_av_R_equivalents 0.0471
_diffrn_reflns_av_unetI/netI 0.0370
_diffrn_reflns_Laue_measured_fraction_full 1.000
_diffrn_reflns_Laue_measured_fraction_max 0.998
_diffrn_reflns_limit_h_max 13
_diffrn_reflns_limit_h_min -13
_diffrn_reflns_limit_k_max 14
_diffrn_reflns_limit_k_min -14
_diffrn_reflns_limit_l_max 26
_diffrn_reflns_limit_l_min -26
_diffrn_reflns_number 24502
_diffrn_reflns_point_group_measured_fraction_full 1.000
_diffrn_reflns_point_group_measured_fraction_max 0.998
_diffrn_reflns_theta_full 25.242
_diffrn_reflns_theta_max 29.017
_diffrn_reflns_theta_min 2.112
_diffrn_source 'sealed tube'
_exptl_absorpt_coefficient_mu 0.202
_exptl_absorpt_correction_type none
_exptl_crystal_colour pale-yellow
_exptl_crystal_density_diffrn 2.021
_exptl_crystal_description prizm
_exptl_crystal_F_000 1224
_exptl_crystal_size_max 0.32
_exptl_crystal_size_mid 0.28
_exptl_crystal_size_min 0.16
_refine_diff_density_max 0.304
_refine_diff_density_min -0.236
_refine_diff_density_rms 0.055
_refine_ls_extinction_method none
_refine_ls_goodness_of_fit_ref 1.033
_refine_ls_hydrogen_treatment undef
_refine_ls_matrix_type full
_refine_ls_number_parameters 379
_refine_ls_number_reflns 5351
_refine_ls_number_restraints 0
_refine_ls_restrained_S_all 1.033
_refine_ls_R_factor_all 0.0781
_refine_ls_R_factor_gt 0.0462
_refine_ls_shift/su_max 0.001
_refine_ls_shift/su_mean 0.000
_refine_ls_structure_factor_coef Fsqd
_refine_ls_weighting_details 'w=1/[\s^2^(Fo^2^)+(0.0541P)^2^+0.6302P] where P=(Fo^2^+2Fc^2^)/3'
_refine_ls_weighting_scheme calc
_refine_ls_wR_factor_gt 0.1105
_refine_ls_wR_factor_ref 0.1302
_reflns_Friedel_coverage 0.000
_reflns_number_gt 3450
_reflns_number_total 5351
_reflns_threshold_expression 'I > 2\s(I)'
_cod_data_source_file c8ta05179h2.cif
_cod_data_source_block rt312
_cod_original_cell_volume 2012.6(4)
_cod_original_sg_symbol_H-M 'P 21/n'
_cod_database_code 7237156
_shelx_space_group_comment
;
The symmetry employed for this shelxl refinement is uniquely defined
by the following loop, which should always be used as a source of
symmetry information in preference to the above space-group names.
They are only intended as comments.
;
_shelxl_version_number 2014/6

loop_
_space_group_symop_operation_xyz
'x, y, z'
'-x+1/2, y+1/2, -z+1/2'
'-x, -y, -z'
'x-1/2, -y-1/2, z-1/2'

loop_
_atom_site_label
_atom_site_type_symbol
_atom_site_fract_x
_atom_site_fract_y
_atom_site_fract_z
_atom_site_U_iso_or_equiv
_atom_site_adp_type
_atom_site_occupancy
_atom_site_site_symmetry_order
_atom_site_calc_flag
O1 O 0.44344(18) -0.01476(17) 0.65847(9) 0.0575(5) Uani 1 1 d
O2 O 0.27932(16) 0.05004(17) 0.72097(10) 0.0566(4) Uani 1 1 d
O3 O 0.66299(19) -0.07895(18) 0.75361(11) 0.0682(5) Uani 1 1 d
O4 O 0.70444(17) 0.1121(2) 0.71982(9) 0.0640(5) Uani 1 1 d
O5 O 0.5325(2) 0.02303(15) 0.88138(8) 0.0548(4) Uani 1 1 d
O6 O 0.3913(2) -0.09586(18) 0.82536(11) 0.0740(6) Uani 1 1 d
O7 O 0.4016(2) 0.4692(2) 0.63330(10) 0.0830(7) Uani 1 1 d
O8 O 0.5867(2) 0.54610(19) 0.67348(10) 0.0728(6) Uani 1 1 d
O9 O 0.57669(18) 0.51073(15) 0.89559(8) 0.0516(4) Uani 1 1 d
O10 O 0.49106(17) 0.61499(14) 0.80928(9) 0.0537(4) Uani 1 1 d
N1 N 0.48162(16) 0.20217(15) 0.77666(8) 0.0322(4) Uani 1 1 d
N2 N 0.47880(18) 0.26356(16) 0.71466(8) 0.0371(4) Uani 1 1 d
N3 N 0.39560(18) 0.03022(16) 0.70910(10) 0.0400(4) Uani 1 1 d
N4 N 0.63670(19) 0.0311(2) 0.74468(9) 0.0450(5) Uani 1 1 d
N5 N 0.4670(2) -0.00838(16) 0.83125(9) 0.0415(4) Uani 1 1 d
N6 N 0.4938(2) 0.47360(18) 0.67424(9) 0.0463(5) Uani 1 1 d
N7 N 0.52465(17) 0.51846(15) 0.83802(9) 0.0360(4) Uani 1 1 d
C1 C 0.4932(2) 0.38174(19) 0.73029(10) 0.0349(4) Uani 1 1 d
C2 C 0.50647(19) 0.40138(18) 0.80168(10) 0.0319(4) Uani 1 1 d
C3 C 0.49681(19) 0.28510(17) 0.83170(9) 0.0293(4) Uani 1 1 d
C4 C 0.4934(2) 0.07008(18) 0.76772(10) 0.0328(4) Uani 1 1 d
O1' O 0.7928(2) 0.28943(19) 1.08242(10) 0.0728(6) Uani 1 1 d
O2' O 0.67755(18) 0.44246(15) 1.03642(9) 0.0534(4) Uani 1 1 d
O3' O 0.86333(17) 0.10557(17) 0.97956(9) 0.0586(5) Uani 1 1 d
O4' O 0.66662(18) 0.04635(15) 1.01400(9) 0.0524(4) Uani 1 1 d
O5' O 0.74885(16) 0.24788(17) 0.86087(8) 0.0507(4) Uani 1 1 d
O6' O 0.85327(18) 0.38359(17) 0.92710(10) 0.0642(5) Uani 1 1 d
O7' O 0.2519(2) 0.1631(2) 1.09671(11) 0.0859(7) Uani 1 1 d
O8' O 0.1735(2) 0.33524(19) 1.05448(11) 0.0714(6) Uani 1 1 d
O9' O 0.21971(17) 0.26067(19) 0.82877(9) 0.0610(5) Uani 1 1 d
O10' O 0.11121(17) 0.23639(19) 0.92296(10) 0.0621(5) Uani 1 1 d
N1' N 0.54937(16) 0.25615(15) 0.96224(8) 0.0312(3) Uani 1 1 d
N2' N 0.47896(17) 0.24652(16) 1.02227(8) 0.0356(4) Uani 1 1 d
N3' N 0.72445(19) 0.33724(18) 1.03827(9) 0.0429(4) Uani 1 1 d
N4' N 0.74569(19) 0.12023(17) 0.99078(9) 0.0394(4) Uani 1 1 d
N5' N 0.77269(18) 0.30215(18) 0.91468(10) 0.0406(4) Uani 1 1 d
N6' N 0.25044(19) 0.24681(18) 1.05556(9) 0.0447(4) Uani 1 1 d
N7' N 0.21356(18) 0.25012(16) 0.89122(9) 0.0393(4) Uani 1 1 d
C1' C 0.3537(2) 0.24638(18) 1.00279(10) 0.0342(4) Uani 1 1 d
C2' C 0.33806(19) 0.25324(17) 0.93069(10) 0.0318(4) Uani 1 1 d
C3' C 0.46521(19) 0.26057(17) 0.90478(9) 0.0290(4) Uani 1 1 d
C4' C 0.6903(2) 0.25447(18) 0.97438(10) 0.0329(4) Uani 1 1 d

loop_
_atom_site_aniso_label
_atom_site_aniso_U_11
_atom_site_aniso_U_22
_atom_site_aniso_U_33
_atom_site_aniso_U_23
_atom_site_aniso_U_13
_atom_site_aniso_U_12
O1 0.0609(11) 0.0672(11) 0.0442(9) -0.0232(8) 0.0003(8) 0.0013(9)
O2 0.0375(9) 0.0639(11) 0.0684(11) -0.0105(9) -0.0019(8) -0.0001(8)
O3 0.0650(12) 0.0591(11) 0.0805(13) -0.0170(10) 0.0027(10) 0.0273(9)
O4 0.0424(9) 0.0938(14) 0.0562(11) 0.0105(10) 0.0126(8) -0.0008(9)
O5 0.0876(13) 0.0410(9) 0.0357(8) 0.0000(7) -0.0032(8) 0.0070(8)
O6 0.0943(15) 0.0539(11) 0.0738(13) 0.0145(10) -0.0001(11) -0.0265(11)
O7 0.1119(17) 0.0725(13) 0.0629(12) 0.0284(10) -0.0461(12) -0.0312(12)
O8 0.0789(13) 0.0727(13) 0.0663(12) 0.0314(10) -0.0109(10) -0.0323(11)
O9 0.0731(11) 0.0417(9) 0.0397(9) -0.0078(7) -0.0075(8) -0.0005(8)
O10 0.0586(10) 0.0305(8) 0.0718(11) 0.0064(8) -0.0070(9) 0.0038(7)
N1 0.0403(9) 0.0316(8) 0.0247(8) 0.0005(6) 0.0031(7) 0.0000(7)
N2 0.0474(10) 0.0376(9) 0.0263(8) 0.0032(7) -0.0018(7) -0.0045(8)
N3 0.0397(10) 0.0363(9) 0.0440(10) -0.0055(8) -0.0012(8) -0.0030(8)
N4 0.0398(10) 0.0602(13) 0.0351(10) -0.0105(9) 0.0002(8) 0.0094(9)
N5 0.0554(11) 0.0292(9) 0.0400(10) 0.0012(7) 0.0075(9) 0.0034(8)
N6 0.0635(13) 0.0418(10) 0.0334(9) 0.0073(8) -0.0076(9) -0.0100(9)
N7 0.0366(9) 0.0294(8) 0.0420(10) -0.0009(7) 0.0047(7) 0.0002(7)
C1 0.0384(11) 0.0359(10) 0.0304(10) 0.0046(8) -0.0018(8) -0.0044(8)
C2 0.0333(10) 0.0316(10) 0.0309(10) 0.0006(8) 0.0018(8) -0.0007(8)
C3 0.0288(9) 0.0314(9) 0.0280(9) -0.0009(7) 0.0032(7) 0.0006(7)
C4 0.0352(10) 0.0337(10) 0.0297(9) -0.0035(8) 0.0032(8) 0.0015(8)
O1' 0.0925(15) 0.0698(12) 0.0547(11) -0.0112(9) -0.0358(11) 0.0131(11)
O2' 0.0629(11) 0.0407(9) 0.0567(10) -0.0099(8) -0.0008(8) 0.0011(8)
O3' 0.0482(10) 0.0644(11) 0.0634(11) 0.0126(9) 0.0088(8) 0.0185(8)
O4' 0.0624(11) 0.0403(9) 0.0548(10) 0.0093(7) 0.0086(8) -0.0015(8)
O5' 0.0454(9) 0.0730(11) 0.0340(8) 0.0052(8) 0.0096(7) 0.0108(8)
O6' 0.0506(10) 0.0587(11) 0.0839(13) 0.0045(10) 0.0198(9) -0.0141(9)
O7' 0.0970(16) 0.0881(15) 0.0745(14) 0.0374(12) 0.0507(12) 0.0254(12)
O8' 0.0686(12) 0.0640(12) 0.0830(14) -0.0015(10) 0.0363(10) 0.0176(10)
O9' 0.0448(9) 0.0961(14) 0.0418(9) -0.0032(9) -0.0042(7) 0.0104(9)
O10' 0.0365(9) 0.0856(13) 0.0647(11) 0.0037(10) 0.0101(8) -0.0073(8)
N1' 0.0341(8) 0.0349(8) 0.0248(7) -0.0005(7) 0.0056(6) -0.0002(7)
N2' 0.0416(10) 0.0391(9) 0.0264(8) -0.0014(7) 0.0095(7) -0.0026(7)
N3' 0.0456(10) 0.0440(10) 0.0390(10) -0.0047(8) -0.0015(8) -0.0024(8)
N4' 0.0469(11) 0.0408(10) 0.0307(9) 0.0020(7) 0.0012(8) 0.0051(8)
N5' 0.0360(9) 0.0443(10) 0.0418(10) 0.0103(8) 0.0073(8) 0.0041(8)
N6' 0.0486(11) 0.0466(11) 0.0396(10) -0.0034(9) 0.0171(8) -0.0021(9)
N7' 0.0345(9) 0.0394(9) 0.0441(10) -0.0015(8) 0.0023(8) 0.0020(7)
C1' 0.0388(11) 0.0298(9) 0.0343(10) -0.0015(8) 0.0108(8) -0.0009(8)
C2' 0.0343(10) 0.0268(9) 0.0345(10) -0.0008(8) 0.0049(8) 0.0013(7)
C3' 0.0340(10) 0.0265(9) 0.0264(9) -0.0018(7) 0.0038(7) 0.0005(7)
C4' 0.0340(10) 0.0355(10) 0.0291(9) 0.0014(8) 0.0024(8) 0.0002(8)

loop_
_atom_type_symbol
_atom_type_description
_atom_type_scat_dispersion_real
_atom_type_scat_dispersion_imag
_atom_type_scat_source
C C 0.0033 0.0016 'International Tables Vol C Tables 4.2.6.8 and 6.1.1.4'
N N 0.0061 0.0033 'International Tables Vol C Tables 4.2.6.8 and 6.1.1.4'
O O 0.0106 0.0060 'International Tables Vol C Tables 4.2.6.8 and 6.1.1.4'

loop_
_geom_angle_atom_site_label_1
_geom_angle_atom_site_label_2
_geom_angle_atom_site_label_3
_geom_angle
N2 N1 C3 112.04(15)
N2 N1 C4 111.28(15)
C3 N1 C4 135.39(16)
C1 N2 N1 104.69(16)
O1 N3 O2 128.7(2)
O1 N3 C4 117.28(18)
O2 N3 C4 114.05(17)
O4 N4 O3 128.9(2)
O4 N4 C4 116.78(19)
O3 N4 C4 114.3(2)
O6 N5 O5 128.3(2)
O6 N5 C4 117.75(19)
O5 N5 C4 113.87(17)
O8 N6 O7 126.4(2)
O8 N6 C1 116.70(18)
O7 N6 C1 116.85(19)
O10 N7 O9 125.84(18)
O10 N7 C2 118.24(17)
O9 N7 C2 115.90(16)
N2 C1 C2 112.45(17)
N2 C1 N6 118.19(18)
C2 C1 N6 129.36(18)
C3 C2 C1 106.28(17)
C3 C2 N7 125.36(17)
C1 C2 N7 128.36(18)
C2 C3 N1 104.51(16)
C2 C3 C3' 125.72(17)
N1 C3 C3' 127.07(16)
N1 C4 N5 115.30(15)
N1 C4 N3 107.99(15)
N5 C4 N3 109.46(16)
N1 C4 N4 112.03(16)
N5 C4 N4 105.17(16)
N3 C4 N4 106.53(15)
N2' N1' C3' 112.00(15)
N2' N1' C4' 112.15(15)
C3' N1' C4' 135.80(16)
C1' N2' N1' 104.86(16)
O1' N3' O2' 128.7(2)
O1' N3' C4' 116.47(18)
O2' N3' C4' 114.79(17)
O4' N4' O3' 128.92(19)
O4' N4' C4' 116.07(17)
O3' N4' C4' 114.99(17)
O6' N5' O5' 129.35(19)
O6' N5' C4' 117.06(19)
O5' N5' C4' 113.55(18)
O7' N6' O8' 125.9(2)
O7' N6' C1' 117.74(19)
O8' N6' C1' 116.29(19)
O10' N7' O9' 125.1(2)
O10' N7' C2' 117.11(18)
O9' N7' C2' 117.76(18)
N2' C1' C2' 112.19(17)
N2' C1' N6' 118.71(18)
C2' C1' N6' 128.99(19)
C3' C2' C1' 106.35(17)
C3' C2' N7' 126.52(17)
C1' C2' N7' 127.12(18)
C2' C3' N1' 104.59(15)
C2' C3' C3 125.05(17)
N1' C3' C3 129.89(17)
N1' C4' N5' 114.58(16)
N1' C4' N3' 109.07(15)
N5' C4' N3' 107.94(16)
N1' C4' N4' 113.00(16)
N5' C4' N4' 105.42(15)
N3' C4' N4' 106.39(15)

loop_
_geom_bond_atom_site_label_1
_geom_bond_atom_site_label_2
_geom_bond_distance
O1 N3 1.192(2)
O2 N3 1.196(2)
O3 N4 1.200(3)
O4 N4 1.192(3)
O5 N5 1.201(2)
O6 N5 1.192(2)
O7 N6 1.197(3)
O8 N6 1.196(2)
O9 N7 1.218(2)
O10 N7 1.202(2)
N1 N2 1.360(2)
N1 C3 1.381(2)
N1 C4 1.408(2)
N2 C1 1.289(3)
N3 C4 1.533(3)
N4 C4 1.551(3)
N5 C4 1.505(3)
N6 C1 1.451(3)
N7 C2 1.429(3)
C1 C2 1.397(3)
C2 C3 1.359(3)
C3 C3' 1.473(2)
O1' N3' 1.190(2)
O2' N3' 1.202(2)
O3' N4' 1.199(2)
O4' N4' 1.197(2)
O5' N5' 1.205(2)
O6' N5' 1.193(2)
O7' N6' 1.187(3)
O8' N6' 1.204(2)
O9' N7' 1.213(2)
O10' N7' 1.202(2)
N1' N2' 1.367(2)
N1' C3' 1.375(2)
N1' C4' 1.411(3)
N2' C1' 1.289(3)
N3' C4' 1.542(3)
N4' C4' 1.548(3)
N5' C4' 1.510(3)
N6' C1' 1.456(2)
N7' C2' 1.437(3)
C1' C2' 1.399(3)
C2' C3' 1.365(3)

loop_
_geom_torsion_atom_site_label_1
_geom_torsion_atom_site_label_2
_geom_torsion_atom_site_label_3
_geom_torsion_atom_site_label_4
_geom_torsion
C3 N1 N2 C1 0.6(2)
C4 N1 N2 C1 -168.52(17)
N1 N2 C1 C2 0.4(2)
N1 N2 C1 N6 -179.78(17)
O8 N6 C1 N2 -127.9(2)
O7 N6 C1 N2 52.0(3)
O8 N6 C1 C2 51.9(3)
O7 N6 C1 C2 -128.2(3)
N2 C1 C2 C3 -1.2(2)
N6 C1 C2 C3 179.0(2)
N2 C1 C2 N7 179.68(19)
N6 C1 C2 N7 -0.2(4)
O10 N7 C2 C3 -157.56(19)
O9 N7 C2 C3 24.2(3)
O10 N7 C2 C1 21.4(3)
O9 N7 C2 C1 -156.9(2)
C1 C2 C3 N1 1.4(2)
N7 C2 C3 N1 -179.41(18)
C1 C2 C3 C3' -160.94(18)
N7 C2 C3 C3' 18.2(3)
N2 N1 C3 C2 -1.3(2)
C4 N1 C3 C2 164.2(2)
N2 N1 C3 C3' 160.74(18)
C4 N1 C3 C3' -33.8(3)
N2 N1 C4 N5 -167.18(16)
C3 N1 C4 N5 27.3(3)
N2 N1 C4 N3 -44.4(2)
C3 N1 C4 N3 150.0(2)
N2 N1 C4 N4 72.6(2)
C3 N1 C4 N4 -93.0(2)
O6 N5 C4 N1 130.9(2)
O5 N5 C4 N1 -52.8(2)
O6 N5 C4 N3 9.0(3)
O5 N5 C4 N3 -174.79(17)
O6 N5 C4 N4 -105.1(2)
O5 N5 C4 N4 71.1(2)
O1 N3 C4 N1 117.3(2)
O2 N3 C4 N1 -62.3(2)
O1 N3 C4 N5 -116.5(2)
O2 N3 C4 N5 64.0(2)
O1 N3 C4 N4 -3.3(2)
O2 N3 C4 N4 177.19(18)
O4 N4 C4 N1 -19.6(2)
O3 N4 C4 N1 161.59(18)
O4 N4 C4 N5 -145.56(19)
O3 N4 C4 N5 35.6(2)
O4 N4 C4 N3 98.3(2)
O3 N4 C4 N3 -80.5(2)
C3' N1' N2' C1' -0.7(2)
C4' N1' N2' C1' -178.55(16)
N1' N2' C1' C2' 1.2(2)
N1' N2' C1' N6' -175.37(16)
O7' N6' C1' N2' -57.5(3)
O8' N6' C1' N2' 120.3(2)
O7' N6' C1' C2' 126.6(3)
O8' N6' C1' C2' -55.6(3)
N2' C1' C2' C3' -1.2(2)
N6' C1' C2' C3' 174.85(19)
N2' C1' C2' N7' 177.39(18)
N6' C1' C2' N7' -6.5(3)
O10' N7' C2' C3' 176.0(2)
O9' N7' C2' C3' -3.6(3)
O10' N7' C2' C1' -2.4(3)
O9' N7' C2' C1' 178.1(2)
C1' C2' C3' N1' 0.7(2)
N7' C2' C3' N1' -177.91(17)
C1' C2' C3' C3 -172.06(17)
N7' C2' C3' C3 9.3(3)
N2' N1' C3' C2' -0.1(2)
C4' N1' C3' C2' 177.1(2)
N2' N1' C3' C3 172.24(18)
C4' N1' C3' C3 -10.6(3)
C2 C3 C3' C2' 85.2(3)
N1 C3 C3' C2' -73.2(3)
C2 C3 C3' N1' -85.7(3)
N1 C3 C3' N1' 115.9(2)
N2' N1' C4' N5' -163.07(16)
C3' N1' C4' N5' 19.8(3)
N2' N1' C4' N3' -42.0(2)
C3' N1' C4' N3' 140.9(2)
N2' N1' C4' N4' 76.15(19)
C3' N1' C4' N4' -101.0(2)
O6' N5' C4' N1' 127.3(2)
O5' N5' C4' N1' -54.8(2)
O6' N5' C4' N3' 5.6(2)
O5' N5' C4' N3' -176.53(17)
O6' N5' C4' N4' -107.8(2)
O5' N5' C4' N4' 70.1(2)
O1' N3' C4' N1' 128.4(2)
O2' N3' C4' N1' -51.5(2)
O1' N3' C4' N5' -106.5(2)
O2' N3' C4' N5' 73.5(2)
O1' N3' C4' N4' 6.3(3)
O2' N3' C4' N4' -173.72(17)
O4' N4' C4' N1' -24.3(2)
O3' N4' C4' N1' 157.01(17)
O4' N4' C4' N5' -150.21(18)
O3' N4' C4' N5' 31.2(2)
O4' N4' C4' N3' 95.3(2)
O3' N4' C4' N3' -83.3(2)
